data_2005585
loop_
_publ_author_name
'Lis, T.'

_publ_section_title
;
 Acid Salts of Phosphoenolpyruvic Acid (H~3~PEP): NaH~5~(PEP)~2~.2H~2~O
 and KH~5~(PEP)~2~
;
_journal_issue 11
_journal_name_full 'Acta Crystallographica Section C'
_journal_page_first 2720
_journal_page_last 2724
_journal_paper_doi 10.1107/S0108270196007445
_journal_volume 52
_journal_year 1996
_chemical_formula_moiety 'Na 1+ , C6 H9 O12 P2 1- , 2H2 O'
_chemical_formula_sum 'C6 H13 Na O14 P2'
_chemical_formula_weight 394.09
_chemical_name_systematic
;
sodium hydrogen bis(phosphoenolpyruvate) dihydrate
;
_space_group_IT_number 2
_symmetry_cell_setting triclinic
_symmetry_space_group_name_Hall '-P 1'
_symmetry_space_group_name_H-M 'P -1'
_cell_angle_alpha 82.06(3)
_cell_angle_beta 87.64(4)
_cell_angle_gamma 83.32(4)
_cell_formula_units_Z 1
_cell_length_a 5.395(3)
_cell_length_b 5.742(2)
_cell_length_c 11.428(4)
_cell_measurement_reflns_used 60
_cell_measurement_temperature 85(2)
_cell_measurement_theta_max 15
_cell_measurement_theta_min 10
_cell_volume 348.1(3)
_computing_cell_refinement 'Kuma KM-4 Software'
_computing_data_collection 'Kuma KM-4 Software (Kuma Diffraction, 1989)'
_computing_data_reduction 'Kuma KM-4 Software'
_computing_molecular_graphics 'ORTEPII (Johnson, 1976)'
_computing_structure_refinement 'SHELXL93 (Sheldrick, 1993)'
_computing_structure_solution 'SHELXS86 (Sheldrick, 1990)'
_diffrn_ambient_temperature 85(2)
_diffrn_measurement_device 'Kuma KM-4 automatic'
_diffrn_measurement_method \w/2\q
_diffrn_radiation_monochromator graphite
_diffrn_radiation_source 'fine-focus sealed tube'
_diffrn_radiation_type MoK\a
_diffrn_radiation_wavelength 0.71073
_diffrn_reflns_av_R_equivalents 0.0197
_diffrn_reflns_av_sigmaI/netI 0.0232
_diffrn_reflns_limit_h_max 3
_diffrn_reflns_limit_h_min -7
_diffrn_reflns_limit_k_max 8
_diffrn_reflns_limit_k_min -8
_diffrn_reflns_limit_l_max 16
_diffrn_reflns_limit_l_min -16
_diffrn_reflns_number 3299
_diffrn_reflns_theta_max 30
_diffrn_reflns_theta_min 3
_diffrn_standards_decay_% 3
_diffrn_standards_interval_count 100
_diffrn_standards_number 3
_exptl_absorpt_coefficient_mu 0.422
_exptl_absorpt_correction_type none
_exptl_crystal_colour colorless
_exptl_crystal_density_diffrn 1.880(2)
_exptl_crystal_density_meas ?
_exptl_crystal_description tablet
_exptl_crystal_F_000 202
_exptl_crystal_size_max 0.4
_exptl_crystal_size_mid 0.4
_exptl_crystal_size_min 0.15
_refine_diff_density_max 0.61
_refine_diff_density_min -0.34
_refine_ls_extinction_method none
_refine_ls_goodness_of_fit_all 1.095
_refine_ls_goodness_of_fit_obs 1.128
_refine_ls_hydrogen_treatment refall
_refine_ls_matrix_type full
_refine_ls_number_parameters 134
_refine_ls_number_reflns 2024
_refine_ls_number_restraints 0
_refine_ls_restrained_S_all 1.095
_refine_ls_restrained_S_obs 1.128
_refine_ls_R_factor_all 0.0310
_refine_ls_R_factor_obs 0.0265
_refine_ls_shift/esd_max -0.098
_refine_ls_shift/esd_mean 0.012
_refine_ls_structure_factor_coef Fsqd
_refine_ls_weighting_details 'w = 1/[\s^2^(Fo^2^) + (0.048P)^2^ + 0.09P] where P = (Fo^2^ + 2Fc^2^)/3'
_refine_ls_weighting_scheme calc
_refine_ls_wR_factor_all 0.0765
_refine_ls_wR_factor_obs 0.0741
_reflns_number_observed 1808
_reflns_number_total 2024
_reflns_observed_criterion >2sigma(I)
_cod_data_source_file bm1081.cif
_cod_data_source_block I
_cod_depositor_comments
;
The following automatic conversions were performed:

'_exptl_crystal_density_meas' value 'not measured' was changed to '?'
- the value is perceived as not measured.

Automatic conversion script
Id: cif_fix_values 3008 2015-01-20 13:52:24Z robertas 

The following automatic conversions were performed:

'_refine_ls_weighting_scheme' value 'calc w = 1/[\s^2^(Fo^2^) +
(0.048P)^2^ + 0.09P] where P = (Fo^2^ + 2Fc^2^)/3' was changed to
'calc'. New tag '_refine_ls_weighting_details' was created. The value
of the new tag was set to 'w = 1/[\s^2^(Fo^2^) + (0.048P)^2^ + 0.09P]
where P = (Fo^2^ + 2Fc^2^)/3'.

Automatic conversion script
Id: cif_fix_values 3143 2015-03-26 13:38:13Z robertas 
;
_cod_database_code 2005585

loop_
_symmetry_equiv_pos_as_xyz
'x, y, z'
'-x, -y, -z'

loop_
_atom_site_aniso_label
_atom_site_aniso_U_11
_atom_site_aniso_U_22
_atom_site_aniso_U_33
_atom_site_aniso_U_12
_atom_site_aniso_U_13
_atom_site_aniso_U_23
Na 0.0093(3) 0.0106(3) 0.0128(3) 0.0005(2) 0.0000(2) 0.0008(2)
P 0.00651(13) 0.00706(13) 0.00683(14) -0.00036(9) 0.00020(9) -0.00081(9)
O1 0.0093(3) 0.0110(4) 0.0144(4) 0.0024(3) -0.0038(3) -0.0039(3)
O2 0.0093(3) 0.0083(3) 0.0114(3) -0.0015(3) -0.0005(3) 0.0002(3)
O3 0.0111(3) 0.0092(3) 0.0095(3) -0.0012(3) -0.0033(3) -0.0012(2)
O4 0.0130(3) 0.0098(3) 0.0103(3) -0.0026(3) 0.0051(3) -0.0020(3)
O5 0.0149(4) 0.0121(4) 0.0155(4) -0.0015(3) 0.0059(3) -0.0032(3)
O6 0.0134(4) 0.0128(4) 0.0136(4) -0.0008(3) 0.0065(3) 0.0011(3)
O7 0.0102(3) 0.0105(3) 0.0132(4) -0.0010(3) -0.0015(3) -0.0015(3)
C1 0.0101(4) 0.0129(4) 0.0075(4) -0.0017(3) 0.0006(3) -0.0009(3)
C2 0.0093(4) 0.0117(4) 0.0072(4) -0.0020(3) 0.0011(3) -0.0008(3)
C3 0.0126(4) 0.0120(5) 0.0109(4) -0.0012(3) 0.0018(3) -0.0006(3)

loop_
_atom_site_label
_atom_site_occupancy
_atom_site_fract_x
_atom_site_fract_y
_atom_site_fract_z
_atom_site_U_iso_or_equiv
_atom_site_thermal_displace_type
_atom_site_calc_flag
_atom_site_refinement_flags
_atom_site_type_symbol
Na 1 0.5 0.5 0.5 0.0113(2) Uani d S Na
P 1 0.23317(4) 1.00821(4) 0.35084(2) 0.0068(1) Uani d . P
O1 1 -0.01990(14) 1.14547(14) 0.31174(7) 0.0115(2) Uani d . O
O2 1 0.20588(14) 0.75680(13) 0.39516(7) 0.0098(2) Uani d . O
O3 1 0.36519(14) 1.13955(13) 0.43234(7) 0.0098(2) Uani d . O
O4 1 0.40166(15) 0.99648(13) 0.23155(7) 0.0110(2) Uani d . O
O5 1 0.79159(15) 0.88861(14) 0.09730(8) 0.0142(2) Uani d . O
O6 1 0.84149(16) 1.27148(15) 0.03996(7) 0.0138(2) Uani d . O
O7 1 0.80999(15) 0.56746(14) 0.34360(7) 0.0113(2) Uani d . O
C1 1 0.7282(2) 1.1006(2) 0.09885(9) 0.0102(2) Uani d . C
C2 1 0.5060(2) 1.1855(2) 0.16960(9) 0.0094(2) Uani d . C
C3 1 0.4259(2) 1.4139(2) 0.16831(10) 0.0120(2) Uani d . C
H1 1 -0.0603(42) 1.2718(42) 0.3257(20) 0.035(6) Uiso d . H
H3 0.50 0.4505(78) 1.0470(75) 0.4757(38) 0.027(10) Uiso d P H
H6 1 0.9428(44) 1.2246(42) 0.0000(22) 0.036(6) Uiso d . H
H31 1 0.2872(34) 1.4687(32) 0.2133(16) 0.018(4) Uiso d . H
H32 1 0.5156(39) 1.5383(39) 0.1248(19) 0.032(6) Uiso d . H
H71 1 0.7549(41) 0.6405(39) 0.2838(20) 0.031(6) Uiso d . H
H72 1 0.9278(42) 0.6354(40) 0.3643(20) 0.033(6) Uiso d . H

loop_
_atom_type_symbol
_atom_type_description
_atom_type_scat_dispersion_real
_atom_type_scat_dispersion_imag
_atom_type_scat_source
C C 0.0033 0.0016 'International Tables Vol C Tables 4.2.6.8 and 6.1.1.4'
H H 0.0000 0.0000 'International Tables Vol C Tables 4.2.6.8 and 6.1.1.4'
O O 0.0106 0.0060 'International Tables Vol C Tables 4.2.6.8 and 6.1.1.4'
Na Na 0.0362 0.0249 'International Tables Vol C Tables 4.2.6.8 and 6.1.1.4'
P P 0.1023 0.0942 'International Tables Vol C Tables 4.2.6.8 and 6.1.1.4'

loop_
_geom_angle_atom_site_label_1
_geom_angle_atom_site_label_2
_geom_angle_atom_site_label_3
_geom_angle_site_symmetry_1
_geom_angle_site_symmetry_3
_geom_angle
_geom_angle_publ_flag
O1 P O2 . . 111.20(10) yes
O1 P O3 . . 111.40(10) yes
O1 P O4 . . 105.70(10) yes
O2 P O3 . . 115.60(10) yes
O2 P O4 . . 104.10(10) yes
O3 P O4 . . 107.90(10) yes
C2 O4 P . . 124.60(10) ?
O4 C2 C3 . . 127.10(10) ?
O4 C2 C1 . . 110.20(10) ?
C3 C2 C1 . . 122.70(10) ?
O5 C1 O6 . . 124.90(10) ?
O5 C1 C2 . . 121.40(10) ?
O6 C1 C2 . . 113.60(10) ?
O2 Na O7 . . 91.20(10) yes
O2 Na O3 . 2_676 85.60(10) yes
O7 Na O3 . 2_676 84.30(10) yes
P O1 H1 . . 122.0(17) ?
P O2 Na . . 124.86(5) ?
P O3 Na . 1_565 154.40(5) ?
P O3 H3 . . 109.(3) ?
Na O3 H3 1_565 . 96.(3) ?
C1 O6 H6 . . 111.4(18) ?
Na O7 H71 . . 114.1(16) ?
Na O7 H72 . . 112.6(15) ?
H71 O7 H72 . . 109.(2) ?
C2 C3 H31 . . 123.1(11) ?
C2 C3 H32 . . 122.0(13) ?
H31 C3 H32 . . 114.7(17) ?

loop_
_geom_bond_atom_site_label_1
_geom_bond_atom_site_label_2
_geom_bond_site_symmetry_2
_geom_bond_distance
_geom_bond_publ_flag
P O1 . 1.545(2) yes
P O2 . 1.484(2) yes
P O3 . 1.522(2) yes
P O4 . 1.612(2) yes
O4 C2 . 1.376(2) ?
C1 C2 . 1.490(2) ?
C2 C3 . 1.330(2) ?
O5 C1 . 1.228(2) ?
O6 C1 . 1.309(2) ?
Na O2 . 2.292(2) yes
Na O7 . 2.420(2) yes
Na O3 2_676 2.500(2) yes
Na O2 2_666 2.292(2) ?
Na O7 2_666 2.420(2) ?
Na O3 1_545 2.500(2) ?
Na P . 3.368(2) ?
O1 H1 . 0.77(2) ?
O3 H3 . 0.79(4) ?
O6 H6 . 0.75(2) ?
O7 H71 . 0.80(2) ?
O7 H72 . 0.84(2) ?
C3 H31 . 0.94(2) ?
C3 H32 . 0.98(2) ?

loop_
_geom_torsion_atom_site_label_1
_geom_torsion_atom_site_label_2
_geom_torsion_atom_site_label_3
_geom_torsion_atom_site_label_4
_geom_torsion
_geom_torsion_publ_flag
O1 P O4 C2 72.90(10) yes
O2 P O4 C2 -169.80(10) yes
O3 P O4 C2 -46.40(10) yes
P O4 C2 C3 -25.1(2) yes
P O4 C2 C1 155.80(10) yes
O5 C1 C2 C3 -176.6(2) ?
O6 C1 C2 C3 2.7(2) ?
O5 C1 C2 O4 2.5(2) ?
O6 C1 C2 O4 -178.20(10) ?
